data_2243743
loop_
_publ_author_name
'Arderne, Charmaine'
'Fotsing, Marthe Carine Djuide'
'Ndinteh, Derek Tantoh'

_publ_section_title
;
 Synthesis and structure of
 4-{[(<i>E</i>)-(7-methoxy-1,3-benzodioxol-5-yl)methylidene]amino}-1,5-dimethyl-2-phenyl-2,3-dihydro-1<i>H</i>-pyrazol-3-one
;
_journal_coeditor_code HB7958
_journal_issue 2
_journal_name_full 'Acta Crystallographica Section E'
_journal_page_first 200
_journal_page_last 203
_journal_paper_doi 10.1107/S2056989021000797
_journal_volume 77
_journal_year 2021
_chemical_formula_moiety 'C20 H19 N3 O4'
_chemical_formula_sum 'C20 H19 N3 O4'
_chemical_formula_weight 365.38
_chemical_name_systematic
4-{[(<i>E</i>)-(7-Methoxy-1,3-benzodioxol-5-yl)methylidene]amino}-1,5-dimethyl-2-phenyl-2,3-dihydro-1<i>H</i>-pyrazol-3-one
_space_group_crystal_system monoclinic
_space_group_IT_number 15
_space_group_name_Hall '-C 2yc'
_space_group_name_H-M_alt 'C 1 2/c 1'
_atom_sites_solution_hydrogens geom
_atom_sites_solution_primary dual
_audit_creation_method
;
Olex2 1.3
(compiled 2020.07.31 svn.rc2a77460 for OlexSys, GUI svn.r6145)
;
_cell_angle_alpha 90
_cell_angle_beta 94.447(4)
_cell_angle_gamma 90
_cell_formula_units_Z 8
_cell_length_a 33.888(4)
_cell_length_b 14.9497(18)
_cell_length_c 8.2021(10)
_cell_measurement_reflns_used 4074
_cell_measurement_temperature 173(2)
_cell_measurement_theta_max 28.04
_cell_measurement_theta_min 2.94
_cell_volume 4142.8(9)
_computing_cell_refinement
;
SAINT (Bruker, 2015)
;
_computing_data_collection
;
APEX2 (Bruker, 2014)
;
_computing_data_reduction
;
SAINT (Bruker, 2015)
;
_computing_molecular_graphics
;
<i>OLEX2</i> (Dolomanov <i>et al.</i>,  2009)
;
_computing_publication_material
;
<i>OLEX2</i> (Dolomanov <i>et al.</i>,  2009)
;
_computing_structure_refinement
;
<i>SHELXL2018/3</i> (Sheldrick, 2015)
;
_diffrn_ambient_temperature 173.15
_diffrn_measured_fraction_theta_full 0.997
_diffrn_measured_fraction_theta_max 0.998
_diffrn_measurement_device_type 'Bruker APEXII CCD'
_diffrn_measurement_method '\f and \w scans'
_diffrn_radiation_type MoK\a
_diffrn_radiation_wavelength 0.71073
_diffrn_reflns_av_R_equivalents 0.0679
_diffrn_reflns_av_unetI/netI 0.0750
_diffrn_reflns_limit_h_max 44
_diffrn_reflns_limit_h_min -44
_diffrn_reflns_limit_k_max 19
_diffrn_reflns_limit_k_min -19
_diffrn_reflns_limit_l_max 10
_diffrn_reflns_limit_l_min -10
_diffrn_reflns_number 16905
_diffrn_reflns_theta_full 25.242
_diffrn_reflns_theta_max 27.997
_diffrn_reflns_theta_min 2.942
_exptl_absorpt_coefficient_mu 0.083
_exptl_absorpt_correction_T_max 0.969
_exptl_absorpt_correction_T_min 0.961
_exptl_absorpt_correction_type multi-scan
_exptl_absorpt_process_details
;
(SADABS; Bruker, 2016)
;
_exptl_crystal_colour colourless
_exptl_crystal_density_diffrn 1.172
_exptl_crystal_description plate
_exptl_crystal_F_000 1536
_exptl_crystal_size_max 0.428
_exptl_crystal_size_mid 0.372
_exptl_crystal_size_min 0.03
_refine_diff_density_max 0.217
_refine_diff_density_min -0.245
_refine_ls_extinction_method none
_refine_ls_goodness_of_fit_ref 1.050
_refine_ls_hydrogen_treatment constr
_refine_ls_matrix_type full
_refine_ls_number_parameters 247
_refine_ls_number_reflns 5003
_refine_ls_number_restraints 0
_refine_ls_restrained_S_all 1.050
_refine_ls_R_factor_all 0.1126
_refine_ls_R_factor_gt 0.0629
_refine_ls_shift/su_max 0.001
_refine_ls_shift/su_mean 0.000
_refine_ls_structure_factor_coef Fsqd
_refine_ls_weighting_details 'w=1/[\s^2^(Fo^2^)+(0.0734P)^2^+0.9410P] where P=(Fo^2^+2Fc^2^)/3'
_refine_ls_weighting_scheme calc
_refine_ls_wR_factor_gt 0.1462
_refine_ls_wR_factor_ref 0.1607
_reflns_number_gt 2935
_reflns_number_total 5003
_reflns_threshold_expression 'I > 2\s(I)'
_cod_data_source_file hb7958sup1.cif
_cod_data_source_block I
_cod_database_code 2243743
_shelx_space_group_comment
;
The symmetry employed for this shelxl refinement is uniquely defined
by the following loop, which should always be used as a source of
symmetry information in preference to the above space-group names.
They are only intended as comments.
;
_shelx_estimated_absorpt_t_min 0.965
_shelx_estimated_absorpt_t_max 0.998

loop_
_space_group_symop_operation_xyz
'x, y, z'
'-x, y, -z+1/2'
'x+1/2, y+1/2, z'
'-x+1/2, y+1/2, -z+1/2'
'-x, -y, -z'
'x, -y, z-1/2'
'-x+1/2, -y+1/2, -z'
'x+1/2, -y+1/2, z-1/2'

loop_
_atom_site_type_symbol
_atom_site_label
_atom_site_fract_x
_atom_site_fract_y
_atom_site_fract_z
_atom_site_U_iso_or_equiv
_atom_site_adp_type
_atom_site_calc_flag
_atom_site_occupancy
_atom_site_disorder_assembly
_atom_site_disorder_group
O O1 0.58334(5) 0.64735(10) 0.2240(2) 0.0456(4) Uani d 1 . .
O O2 0.75013(4) 0.47729(8) 0.70830(18) 0.0323(4) Uani d 1 . .
O O3 0.53604(5) 0.49708(11) 0.1150(2) 0.0494(5) Uani d 1 . .
O O4 0.55059(4) 0.34999(10) 0.1851(2) 0.0503(5) Uani d 1 . .
N N1 0.68411(5) 0.35046(10) 0.54319(19) 0.0252(4) Uani d 1 . .
N N2 0.76699(5) 0.25079(9) 0.7655(2) 0.0249(4) Uani d 1 . .
N N3 0.77585(5) 0.34100(9) 0.7990(2) 0.0255(4) Uani d 1 . .
C C1 0.63820(6) 0.45058(13) 0.4033(3) 0.0279(5) Uani d 1 . .
C C2 0.62927(6) 0.53913(13) 0.3626(3) 0.0312(5) Uani d 1 . .
H H2 0.646875 0.585052 0.402084 0.037 Uiso calc 1 . .
C C3 0.59537(7) 0.56216(13) 0.2659(3) 0.0340(5) Uani d 1 . .
C C4 0.57152(6) 0.49285(15) 0.2094(3) 0.0340(5) Uani d 1 . .
C C5 0.58021(6) 0.40553(14) 0.2506(3) 0.0327(5) Uani d 1 . .
C C6 0.61272(6) 0.38165(14) 0.3489(3) 0.0312(5) Uani d 1 . .
H H6 0.617801 0.321120 0.378844 0.037 Uiso calc 1 . .
C C7 0.60737(8) 0.71811(15) 0.2899(4) 0.0576(8) Uani d 1 . .
H H7A 0.595674 0.775502 0.254306 0.086 Uiso calc 1 . .
H H7B 0.633927 0.712931 0.251285 0.086 Uiso calc 1 . .
H H7C 0.609129 0.714853 0.409539 0.086 Uiso calc 1 . .
C C8 0.52643(7) 0.40623(16) 0.0732(3) 0.0467(6) Uani d 1 . .
H H8A 0.532170 0.393770 -0.041099 0.056 Uiso calc 1 . .
H H8B 0.497994 0.394756 0.084311 0.056 Uiso calc 1 . .
C C9 0.67425(6) 0.43094(12) 0.5059(2) 0.0277(5) Uani d 1 . .
H H9 0.690725 0.478813 0.545809 0.033 Uiso calc 1 . .
C C10 0.74742(5) 0.39514(12) 0.7154(2) 0.0238(4) Uani d 1 . .
C C11 0.71847(6) 0.33316(12) 0.6432(2) 0.0237(4) Uani d 1 . .
C C12 0.73153(6) 0.24798(12) 0.6818(2) 0.0243(4) Uani d 1 . .
C C13 0.71041(6) 0.16214(12) 0.6430(3) 0.0306(5) Uani d 1 . .
H H13A 0.729441 0.116956 0.612385 0.046 Uiso calc 1 . .
H H13B 0.690370 0.171445 0.551884 0.046 Uiso calc 1 . .
H H13C 0.697547 0.141629 0.739228 0.046 Uiso calc 1 . .
C C14 0.78468(6) 0.18201(12) 0.8739(3) 0.0299(5) Uani d 1 . .
H H14A 0.811992 0.171173 0.847614 0.045 Uiso calc 1 . .
H H14B 0.769373 0.126576 0.859300 0.045 Uiso calc 1 . .
H H14C 0.784562 0.202030 0.987620 0.045 Uiso calc 1 . .
C C15 0.81520(6) 0.36838(12) 0.8489(2) 0.0239(4) Uani d 1 . .
C C16 0.84730(6) 0.32824(13) 0.7854(3) 0.0328(5) Uani d 1 . .
H H16 0.843312 0.281952 0.706444 0.039 Uiso calc 1 . .
C C17 0.88527(7) 0.35536(15) 0.8364(3) 0.0430(6) Uani d 1 . .
H H17 0.907443 0.327095 0.794364 0.052 Uiso calc 1 . .
C C18 0.89074(7) 0.42389(15) 0.9491(3) 0.0501(7) Uani d 1 . .
H H18 0.916768 0.442702 0.984695 0.060 Uiso calc 1 . .
C C19 0.85839(7) 0.46524(15) 1.0102(3) 0.0470(6) Uani d 1 . .
H H19 0.862273 0.513220 1.085733 0.056 Uiso calc 1 . .
C C20 0.82043(7) 0.43677(13) 0.9616(3) 0.0328(5) Uani d 1 . .
H H20 0.798210 0.464009 1.005186 0.039 Uiso calc 1 . .

loop_
_atom_site_aniso_label
_atom_site_aniso_U_11
_atom_site_aniso_U_22
_atom_site_aniso_U_33
_atom_site_aniso_U_12
_atom_site_aniso_U_13
_atom_site_aniso_U_23
O1 0.0564(11) 0.0334(9) 0.0463(10) 0.0173(8) -0.0007(8) 0.0064(7)
O2 0.0376(9) 0.0122(7) 0.0458(10) 0.0028(6) -0.0055(7) -0.0010(6)
O3 0.0397(10) 0.0505(11) 0.0560(12) 0.0124(8) -0.0105(8) 0.0039(8)
O4 0.0374(9) 0.0456(10) 0.0646(12) 0.0024(8) -0.0170(8) 0.0046(8)
N1 0.0277(9) 0.0207(8) 0.0271(10) 0.0021(7) 0.0011(7) 0.0018(7)
N2 0.0330(10) 0.0104(8) 0.0303(10) 0.0012(7) -0.0037(7) 0.0008(7)
N3 0.0304(9) 0.0126(8) 0.0327(10) 0.0015(7) -0.0023(7) -0.0003(7)
C1 0.0322(11) 0.0269(11) 0.0250(11) 0.0068(9) 0.0044(9) -0.0002(8)
C2 0.0389(12) 0.0241(11) 0.0305(12) 0.0062(9) 0.0019(10) 0.0004(9)
C3 0.0440(13) 0.0270(11) 0.0316(13) 0.0136(10) 0.0072(10) 0.0051(9)
C4 0.0290(12) 0.0429(13) 0.0297(13) 0.0119(10) -0.0009(10) 0.0036(10)
C5 0.0275(11) 0.0328(12) 0.0378(13) 0.0024(9) 0.0024(10) -0.0017(10)
C6 0.0323(12) 0.0248(11) 0.0361(13) 0.0085(9) 0.0011(10) 0.0012(9)
C7 0.0775(19) 0.0230(12) 0.072(2) 0.0129(13) 0.0009(16) 0.0026(12)
C8 0.0350(13) 0.0563(16) 0.0472(16) 0.0013(12) -0.0059(11) 0.0091(12)
C9 0.0320(11) 0.0213(10) 0.0295(12) 0.0017(8) 0.0000(9) -0.0006(8)
C10 0.0273(11) 0.0189(10) 0.0253(11) 0.0041(8) 0.0027(8) 0.0016(8)
C11 0.0307(11) 0.0173(9) 0.0228(11) 0.0004(8) 0.0005(9) -0.0004(8)
C12 0.0316(11) 0.0177(9) 0.0231(11) -0.0008(8) -0.0002(9) -0.0007(8)
C13 0.0417(12) 0.0166(9) 0.0328(12) -0.0037(9) -0.0011(10) 0.0030(8)
C14 0.0438(13) 0.0146(9) 0.0306(12) 0.0041(9) -0.0022(10) 0.0051(8)
C15 0.0288(11) 0.0153(9) 0.0265(11) 0.0022(8) -0.0044(9) 0.0034(8)
C16 0.0379(13) 0.0243(10) 0.0359(13) 0.0049(9) 0.0008(10) 0.0001(9)
C17 0.0308(12) 0.0394(13) 0.0582(17) 0.0023(10) 0.0003(11) 0.0085(12)
C18 0.0396(14) 0.0363(13) 0.0710(19) -0.0072(11) -0.0175(13) 0.0039(13)
C19 0.0533(16) 0.0303(12) 0.0539(17) -0.0060(11) -0.0179(13) -0.0055(11)
C20 0.0421(13) 0.0218(10) 0.0332(13) 0.0053(9) -0.0055(10) -0.0020(9)

loop_
_atom_type_symbol
_atom_type_description
_atom_type_scat_dispersion_real
_atom_type_scat_dispersion_imag
_atom_type_scat_source
C C 0.0033 0.0016 'International Tables Vol C Tables 4.2.6.8 and 6.1.1.4'
H H 0.0000 0.0000 'International Tables Vol C Tables 4.2.6.8 and 6.1.1.4'
N N 0.0061 0.0033 'International Tables Vol C Tables 4.2.6.8 and 6.1.1.4'
O O 0.0106 0.0060 'International Tables Vol C Tables 4.2.6.8 and 6.1.1.4'

loop_
_geom_angle_atom_site_label_1
_geom_angle_atom_site_label_2
_geom_angle_atom_site_label_3
_geom_angle_site_symmetry_1
_geom_angle_site_symmetry_3
_geom_angle
_geom_angle_publ_flag
C3 O1 C7 . . 116.55(18) ?
C4 O3 C8 . . 105.24(17) ?
C5 O4 C8 . . 104.81(16) ?
C9 N1 C11 . . 120.35(17) ?
N3 N2 C14 . . 119.11(15) ?
C12 N2 N3 . . 107.50(14) ?
C12 N2 C14 . . 126.98(16) ?
N2 N3 C15 . . 120.91(15) ?
C10 N3 N2 . . 109.35(15) ?
C10 N3 C15 . . 124.72(15) ?
C2 C1 C6 . . 120.48(19) ?
C2 C1 C9 . . 119.11(19) ?
C6 C1 C9 . . 120.40(18) ?
C1 C2 H2 . . 119.1 ?
C3 C2 C1 . . 121.9(2) ?
C3 C2 H2 . . 119.1 ?
O1 C3 C2 . . 126.1(2) ?
C4 C3 O1 . . 117.4(2) ?
C4 C3 C2 . . 116.44(19) ?
C3 C4 O3 . . 128.3(2) ?
C3 C4 C5 . . 121.7(2) ?
C5 C4 O3 . . 110.0(2) ?
C4 C5 O4 . . 109.91(18) ?
C6 C5 O4 . . 127.15(19) ?
C6 C5 C4 . . 122.9(2) ?
C1 C6 H6 . . 121.7 ?
C5 C6 C1 . . 116.63(19) ?
C5 C6 H6 . . 121.7 ?
O1 C7 H7A . . 109.5 ?
O1 C7 H7B . . 109.5 ?
O1 C7 H7C . . 109.5 ?
H7A C7 H7B . . 109.5 ?
H7A C7 H7C . . 109.5 ?
H7B C7 H7C . . 109.5 ?
O3 C8 O4 . . 106.97(18) ?
O3 C8 H8A . . 110.3 ?
O3 C8 H8B . . 110.3 ?
O4 C8 H8A . . 110.3 ?
O4 C8 H8B . . 110.3 ?
H8A C8 H8B . . 108.6 ?
N1 C9 C1 . . 121.24(18) ?
N1 C9 H9 . . 119.4 ?
C1 C9 H9 . . 119.4 ?
O2 C10 N3 . . 123.30(17) ?
O2 C10 C11 . . 132.15(17) ?
N3 C10 C11 . . 104.50(15) ?
N1 C11 C10 . . 129.19(16) ?
C12 C11 N1 . . 123.04(17) ?
C12 C11 C10 . . 107.67(17) ?
N2 C12 C11 . . 110.41(16) ?
N2 C12 C13 . . 122.25(17) ?
C11 C12 C13 . . 127.32(18) ?
C12 C13 H13A . . 109.5 ?
C12 C13 H13B . . 109.5 ?
C12 C13 H13C . . 109.5 ?
H13A C13 H13B . . 109.5 ?
H13A C13 H13C . . 109.5 ?
H13B C13 H13C . . 109.5 ?
N2 C14 H14A . . 109.5 ?
N2 C14 H14B . . 109.5 ?
N2 C14 H14C . . 109.5 ?
H14A C14 H14B . . 109.5 ?
H14A C14 H14C . . 109.5 ?
H14B C14 H14C . . 109.5 ?
C16 C15 N3 . . 120.95(17) ?
C16 C15 C20 . . 120.75(19) ?
C20 C15 N3 . . 118.30(18) ?
C15 C16 H16 . . 120.0 ?
C15 C16 C17 . . 120.0(2) ?
C17 C16 H16 . . 120.0 ?
C16 C17 H17 . . 120.2 ?
C18 C17 C16 . . 119.6(2) ?
C18 C17 H17 . . 120.2 ?
C17 C18 H18 . . 119.9 ?
C17 C18 C19 . . 120.2(2) ?
C19 C18 H18 . . 119.9 ?
C18 C19 H19 . . 119.9 ?
C20 C19 C18 . . 120.1(2) ?
C20 C19 H19 . . 119.9 ?
C15 C20 C19 . . 119.3(2) ?
C15 C20 H20 . . 120.4 ?
C19 C20 H20 . . 120.4 ?

loop_
_geom_bond_atom_site_label_1
_geom_bond_atom_site_label_2
_geom_bond_site_symmetry_2
_geom_bond_distance
_geom_bond_publ_flag
O1 C3 . 1.373(2) ?
O1 C7 . 1.416(3) ?
O2 C10 . 1.233(2) ?
O3 C4 . 1.380(3) ?
O3 C8 . 1.432(3) ?
O4 C5 . 1.379(2) ?
O4 C8 . 1.450(3) ?
N1 C9 . 1.279(2) ?
N1 C11 . 1.396(2) ?
N2 N3 . 1.404(2) ?
N2 C12 . 1.337(2) ?
N2 C14 . 1.458(2) ?
N3 C10 . 1.397(2) ?
N3 C15 . 1.424(2) ?
C1 C2 . 1.393(3) ?
C1 C6 . 1.395(3) ?
C1 C9 . 1.459(3) ?
C2 H2 . 0.9500 ?
C2 C3 . 1.388(3) ?
C3 C4 . 1.372(3) ?
C4 C5 . 1.374(3) ?
C5 C6 . 1.361(3) ?
C6 H6 . 0.9500 ?
C7 H7A . 0.9800 ?
C7 H7B . 0.9800 ?
C7 H7C . 0.9800 ?
C8 H8A . 0.9900 ?
C8 H8B . 0.9900 ?
C9 H9 . 0.9500 ?
C10 C11 . 1.443(3) ?
C11 C12 . 1.377(2) ?
C12 C13 . 1.492(3) ?
C13 H13A . 0.9800 ?
C13 H13B . 0.9800 ?
C13 H13C . 0.9800 ?
C14 H14A . 0.9800 ?
C14 H14B . 0.9800 ?
C14 H14C . 0.9800 ?
C15 C16 . 1.379(3) ?
C15 C20 . 1.380(3) ?
C16 H16 . 0.9500 ?
C16 C17 . 1.383(3) ?
C17 H17 . 0.9500 ?
C17 C18 . 1.382(3) ?
C18 H18 . 0.9500 ?
C18 C19 . 1.386(3) ?
C19 H19 . 0.9500 ?
C19 C20 . 1.384(3) ?
C20 H20 . 0.9500 ?

loop_
_geom_hbond_atom_site_label_D
_geom_hbond_atom_site_label_H
_geom_hbond_atom_site_label_A
_geom_hbond_site_symmetry_A
_geom_hbond_distance_DH
_geom_hbond_distance_HA
_geom_hbond_distance_DA
_geom_hbond_angle_DHA
_geom_hbond_publ_flag
C9 H9 O2 . 0.95 2.33 3.031(2) 131 yes
C13 H13A O2 4_646 0.98 2.62 3.265(2) 124 yes
C14 H14B O2 4_646 0.98 2.38 3.330(2) 163 yes
C20 H20 O2 6_566 0.95 2.57 3.488(3) 162 yes
C14 H14C Cg2 7_657 0.98 2.72 3.584(3) 147 yes
C19 H19 Cg4 6_566 0.95 2.94 3.816(3) 154 yes

loop_
_geom_torsion_atom_site_label_1
_geom_torsion_atom_site_label_2
_geom_torsion_atom_site_label_3
_geom_torsion_atom_site_label_4
_geom_torsion_site_symmetry_1
_geom_torsion_site_symmetry_2
_geom_torsion_site_symmetry_3
_geom_torsion_site_symmetry_4
_geom_torsion
_geom_torsion_publ_flag
O1 C3 C4 O3 . . . . -0.6(3) ?
O1 C3 C4 C5 . . . . -177.19(19) ?
O2 C10 C11 N1 . . . . -0.8(4) ?
O2 C10 C11 C12 . . . . 175.6(2) ?
O3 C4 C5 O4 . . . . -0.3(2) ?
O3 C4 C5 C6 . . . . -177.30(19) ?
O4 C5 C6 C1 . . . . -178.5(2) ?
N1 C11 C12 N2 . . . . 173.82(17) ?
N1 C11 C12 C13 . . . . -7.4(3) ?
N2 N3 C10 O2 . . . . -171.96(17) ?
N2 N3 C10 C11 . . . . 5.89(19) ?
N2 N3 C15 C16 . . . . 36.3(3) ?
N2 N3 C15 C20 . . . . -144.29(18) ?
N3 N2 C12 C11 . . . . 6.5(2) ?
N3 N2 C12 C13 . . . . -172.36(16) ?
N3 C10 C11 N1 . . . . -178.37(18) ?
N3 C10 C11 C12 . . . . -2.0(2) ?
N3 C15 C16 C17 . . . . -179.51(18) ?
N3 C15 C20 C19 . . . . -179.17(19) ?
C1 C2 C3 O1 . . . . 177.54(19) ?
C1 C2 C3 C4 . . . . -1.4(3) ?
C2 C1 C6 C5 . . . . 2.4(3) ?
C2 C1 C9 N1 . . . . -178.33(19) ?
C2 C3 C4 O3 . . . . 178.5(2) ?
C2 C3 C4 C5 . . . . 1.9(3) ?
C3 C4 C5 O4 . . . . 176.88(19) ?
C3 C4 C5 C6 . . . . -0.1(3) ?
C4 O3 C8 O4 . . . . 16.9(2) ?
C4 C5 C6 C1 . . . . -2.1(3) ?
C5 O4 C8 O3 . . . . -17.1(2) ?
C6 C1 C2 C3 . . . . -0.8(3) ?
C6 C1 C9 N1 . . . . 2.6(3) ?
C7 O1 C3 C2 . . . . -1.8(3) ?
C7 O1 C3 C4 . . . . 177.1(2) ?
C8 O3 C4 C3 . . . . 172.5(2) ?
C8 O3 C4 C5 . . . . -10.5(2) ?
C8 O4 C5 C4 . . . . 10.8(2) ?
C8 O4 C5 C6 . . . . -172.3(2) ?
C9 N1 C11 C10 . . . . -1.2(3) ?
C9 N1 C11 C12 . . . . -177.11(18) ?
C9 C1 C2 C3 . . . . -179.79(19) ?
C9 C1 C6 C5 . . . . -178.54(19) ?
C10 N3 C15 C16 . . . . -115.9(2) ?
C10 N3 C15 C20 . . . . 63.5(3) ?
C10 C11 C12 N2 . . . . -2.8(2) ?
C10 C11 C12 C13 . . . . 175.95(18) ?
C11 N1 C9 C1 . . . . -179.18(17) ?
C12 N2 N3 C10 . . . . -7.8(2) ?
C12 N2 N3 C15 . . . . -163.85(17) ?
C14 N2 N3 C10 . . . . -161.64(16) ?
C14 N2 N3 C15 . . . . 42.3(2) ?
C14 N2 C12 C11 . . . . 157.66(18) ?
C14 N2 C12 C13 . . . . -21.2(3) ?
C15 N3 C10 O2 . . . . -17.0(3) ?
C15 N3 C10 C11 . . . . 160.81(18) ?
C15 C16 C17 C18 . . . . -1.2(3) ?
C16 C15 C20 C19 . . . . 0.2(3) ?
C16 C17 C18 C19 . . . . -0.1(4) ?
C17 C18 C19 C20 . . . . 1.4(4) ?
C18 C19 C20 C15 . . . . -1.5(3) ?
C20 C15 C16 C17 . . . . 1.1(3) ?

loop_
_platon_squeeze_void_nr
_platon_squeeze_void_average_x
_platon_squeeze_void_average_y
_platon_squeeze_void_average_z
_platon_squeeze_void_volume
_platon_squeeze_void_count_electrons
_platon_squeeze_void_content
1 0.000 0.500 -0.037 397 14 ' '
2 0.500 0.000 -0.021 397 14 ' '

_cod_database_fobs_code 2243743
